data_4333945
loop_
_publ_author_name
'Jeongho Yeon'
'Mark D. Smith'
'Athena S. Sefat'
'Hans-Conrad zur Loye'

_publ_section_title
;
 Crystal Growth, Structural Characterization, and Magnetic Properties of
 New Uranium(IV) Containing Mixed Metal Oxalates: Na2U2M(C2O4)6(H2O)4 (M =
 Mn2+, Fe2+, Co2+, and Zn2+)
;
_journal_name_full 'Inorganic Chemistry'
_journal_page_first 2199
_journal_page_last 2207
_journal_paper_doi 10.1021/ic3026733
_journal_volume 52
_journal_year 2013
_chemical_formula_moiety 'C12 H8 Co Na2 O28 U2'
_chemical_formula_sum 'C12 H8 Co Na2 O28 U2'
_chemical_formula_weight 1181.15
_chemical_name_systematic
; 
 ? 
;
_space_group_IT_number 2
_symmetry_cell_setting triclinic
_symmetry_space_group_name_Hall '-P 1'
_symmetry_space_group_name_H-M 'P -1'
_atom_sites_solution_hydrogens geom
_atom_sites_solution_primary direct
_atom_sites_solution_secondary difmap
_audit_creation_method SHELXL-97
_cell_angle_alpha 75.7350(10)
_cell_angle_beta 85.2860(10)
_cell_angle_gamma 68.4640(10)
_cell_formula_units_Z 1
_cell_length_a 6.44190(10)
_cell_length_b 7.85950(10)
_cell_length_c 12.7780(2)
_cell_measurement_reflns_used 17148
_cell_measurement_temperature 295(2)
_cell_measurement_theta_max 34.5166
_cell_measurement_theta_min 2.8652
_cell_volume 583.206(16)
_computing_cell_refinement 'SAINT-Plus Version 6.45 (Bruker, 2001)'
_computing_data_collection 'SMART Version 5.625 (Bruker, 2001)'
_computing_data_reduction 'SAINT-Plus Version 6.45 (Bruker, 2001)'
_computing_molecular_graphics various
_computing_publication_material 'SHELXTL Version 6.14 (Bruker, 2000)'
_computing_structure_refinement 'SHELXL-97 (Sheldrick, 1997)'
_computing_structure_solution 'SHELXS-97 (Sheldrick, 1990)'
_diffrn_ambient_temperature 295(2)
_diffrn_measured_fraction_theta_full 0.992
_diffrn_measured_fraction_theta_max 0.992
_diffrn_measurement_device_type 'Bruker SMART APEX CCD diffractometer'
_diffrn_measurement_method 'omega scans'
_diffrn_radiation_monochromator graphite
_diffrn_radiation_source 'fine-focus sealed tube'
_diffrn_radiation_type MoK\a
_diffrn_radiation_wavelength 0.71073
_diffrn_reflns_av_R_equivalents 0.0509
_diffrn_reflns_av_sigmaI/netI 0.0532
_diffrn_reflns_limit_h_max 10
_diffrn_reflns_limit_h_min -10
_diffrn_reflns_limit_k_max 12
_diffrn_reflns_limit_k_min -12
_diffrn_reflns_limit_l_max 19
_diffrn_reflns_limit_l_min -20
_diffrn_reflns_number 17148
_diffrn_reflns_theta_full 35.25
_diffrn_reflns_theta_max 35.25
_diffrn_reflns_theta_min 1.64
_exptl_absorpt_coefficient_mu 14.728
_exptl_absorpt_correction_T_max 1.0000
_exptl_absorpt_correction_T_min 0.6745
_exptl_absorpt_correction_type multi-scan
_exptl_absorpt_process_details 'SADABS Version 2.05 (Bruker, 2001)'
_exptl_crystal_colour 'light green'
_exptl_crystal_density_diffrn 3.363
_exptl_crystal_description plate
_exptl_crystal_F_000 537
_exptl_crystal_size_max 0.36
_exptl_crystal_size_mid 0.08
_exptl_crystal_size_min 0.02
_refine_diff_density_max 3.110
_refine_diff_density_min -1.979
_refine_diff_density_rms 0.285
_refine_ls_extinction_method none
_refine_ls_goodness_of_fit_ref 1.018
_refine_ls_hydrogen_treatment mixed
_refine_ls_matrix_type full
_refine_ls_number_parameters 218
_refine_ls_number_reflns 5194
_refine_ls_number_restraints 5
_refine_ls_restrained_S_all 1.017
_refine_ls_R_factor_all 0.0367
_refine_ls_R_factor_gt 0.0320
_refine_ls_shift/su_max 0.001
_refine_ls_shift/su_mean 0.000
_refine_ls_structure_factor_coef Fsqd
_refine_ls_weighting_details 'calc w=1/[\s^2^(Fo^2^)+(0.0326P)^2^+0.0000P] where P=(Fo^2^+2Fc^2^)/3'
_refine_ls_weighting_scheme calc
_refine_ls_wR_factor_gt 0.0686
_refine_ls_wR_factor_ref 0.0706
_reflns_number_gt 4720
_reflns_number_total 5194
_reflns_threshold_expression >2sigma(I)
_cod_data_source_file ic3026733_si_002_3.cif
_cod_data_source_block Na2U2Co(C2O4)6(H2O)
_cod_original_cell_volume 583.206(15)
_cod_database_code 4333945

loop_
_symmetry_equiv_pos_as_xyz
'x, y, z'
'-x, -y, -z'

loop_
_atom_site_label
_atom_site_type_symbol
_atom_site_fract_x
_atom_site_fract_y
_atom_site_fract_z
_atom_site_U_iso_or_equiv
_atom_site_adp_type
_atom_site_occupancy
_atom_site_symmetry_multiplicity
_atom_site_calc_flag
_atom_site_refinement_flags
U1 U 0.23562(2) 0.661061(17) 0.196530(10) 0.00988(4) Uani 1 1 d .
Co1 Co 0.5000 0.0000 0.5000 0.01780(15) Uani 1 2 d S
Na1 Na 0.2571(3) 0.1614(2) 0.21275(16) 0.0249(4) Uani 1 1 d .
C1 C -0.3088(6) 0.7486(5) 0.2271(3) 0.0137(6) Uani 1 1 d .
C2 C -0.2160(6) 0.5425(5) 0.2207(3) 0.0145(6) Uani 1 1 d .
C3 C 0.1952(6) 0.6142(5) 0.4589(3) 0.0147(6) Uani 1 1 d .
C4 C 0.3013(6) 0.4114(5) 0.4429(3) 0.0146(6) Uani 1 1 d .
C5 C 0.4751(6) 0.4090(5) 0.0214(3) 0.0131(6) Uani 1 1 d .
C6 C 0.0263(6) 1.0688(5) 0.0258(3) 0.0141(6) Uani 1 1 d .
O1 O -0.1662(5) 0.8218(4) 0.2316(3) 0.0187(6) Uani 1 1 d .
O2 O -0.0095(5) 0.4721(4) 0.2102(3) 0.0174(5) Uani 1 1 d .
O3 O -0.3558(5) 0.4639(4) 0.2256(3) 0.0204(6) Uani 1 1 d .
O4 O -0.5169(5) 0.8279(4) 0.2276(2) 0.0168(5) Uani 1 1 d .
O5 O 0.1723(5) 0.7386(4) 0.3696(2) 0.0172(5) Uani 1 1 d .
O6 O 0.3160(5) 0.4012(4) 0.3447(2) 0.0186(6) Uani 1 1 d .
O7 O 0.3648(5) 0.2756(4) 0.5215(2) 0.0197(6) Uani 1 1 d .
O8 O 0.1418(6) 0.6434(5) 0.5485(3) 0.0254(7) Uani 1 1 d .
O9 O 0.3671(5) 0.3992(4) 0.1077(2) 0.0166(5) Uani 1 1 d .
O10 O 0.5455(5) 0.2865(4) -0.0323(2) 0.0180(5) Uani 1 1 d .
O11 O 0.1097(5) 1.0007(4) 0.1199(2) 0.0165(5) Uani 1 1 d .
O12 O -0.0155(5) 1.2328(4) -0.0275(2) 0.0186(6) Uani 1 1 d .
O13 O 0.2137(5) 0.0546(4) 0.4040(3) 0.0214(6) Uani 1 1 d D
H13A H 0.091(5) 0.137(6) 0.412(5) 0.027(8) Uiso 1 1 d D
H13B H 0.212(9) -0.054(4) 0.419(5) 0.027(8) Uiso 1 1 d D
O14 O 0.3189(7) -0.0695(5) 0.6365(3) 0.0327(8) Uani 1 1 d D
H14A H 0.251(9) 0.009(6) 0.673(4) 0.027(8) Uiso 1 1 d D
H14B H 0.343(10) -0.181(3) 0.671(4) 0.027(8) Uiso 1 1 d D

loop_
_atom_site_aniso_label
_atom_site_aniso_U_11
_atom_site_aniso_U_22
_atom_site_aniso_U_33
_atom_site_aniso_U_23
_atom_site_aniso_U_13
_atom_site_aniso_U_12
U1 0.00942(6) 0.01025(6) 0.00993(6) -0.00261(4) 0.00043(4) -0.00340(4)
Co1 0.0211(4) 0.0139(3) 0.0167(4) -0.0043(3) 0.0003(3) -0.0040(3)
Na1 0.0306(10) 0.0175(8) 0.0283(10) -0.0053(7) 0.0048(8) -0.0115(7)
C1 0.0110(15) 0.0173(16) 0.0127(16) -0.0030(13) -0.0002(12) -0.0051(12)
C2 0.0135(15) 0.0141(15) 0.0148(16) -0.0034(13) -0.0007(13) -0.0035(12)
C3 0.0161(16) 0.0152(16) 0.0132(16) -0.0019(13) -0.0015(13) -0.0066(13)
C4 0.0142(16) 0.0125(15) 0.0171(17) -0.0054(13) 0.0039(13) -0.0046(12)
C5 0.0128(15) 0.0134(15) 0.0138(16) -0.0023(12) 0.0000(12) -0.0061(12)
C6 0.0129(15) 0.0140(15) 0.0154(16) -0.0030(13) -0.0020(12) -0.0047(12)
O1 0.0149(13) 0.0212(14) 0.0264(15) -0.0121(12) 0.0049(11) -0.0105(11)
O2 0.0107(11) 0.0156(12) 0.0241(15) -0.0037(11) 0.0031(10) -0.0039(10)
O3 0.0153(13) 0.0186(13) 0.0293(16) -0.0052(12) -0.0015(12) -0.0083(11)
O4 0.0107(12) 0.0191(13) 0.0223(14) -0.0082(11) 0.0008(10) -0.0052(10)
O5 0.0265(15) 0.0109(11) 0.0129(12) -0.0017(9) -0.0007(11) -0.0057(10)
O6 0.0297(16) 0.0127(12) 0.0113(12) -0.0023(10) -0.0008(11) -0.0056(11)
O7 0.0261(15) 0.0141(12) 0.0149(13) -0.0005(10) -0.0012(11) -0.0040(11)
O8 0.0339(18) 0.0214(15) 0.0159(14) -0.0066(12) 0.0026(13) -0.0031(13)
O9 0.0209(13) 0.0178(13) 0.0153(13) -0.0069(10) 0.0059(11) -0.0112(11)
O10 0.0224(14) 0.0164(13) 0.0169(13) -0.0069(11) 0.0063(11) -0.0083(11)
O11 0.0191(13) 0.0140(12) 0.0150(13) -0.0008(10) -0.0054(10) -0.0047(10)
O12 0.0236(14) 0.0138(12) 0.0181(14) -0.0010(10) -0.0059(11) -0.0070(11)
O13 0.0183(14) 0.0175(14) 0.0301(17) -0.0100(12) -0.0015(12) -0.0051(11)
O14 0.043(2) 0.0186(15) 0.0318(19) -0.0097(14) 0.0179(16) -0.0063(15)

loop_
_atom_type_symbol
_atom_type_description
_atom_type_scat_dispersion_real
_atom_type_scat_dispersion_imag
_atom_type_scat_source
C C 0.0033 0.0016 'International Tables Vol C Tables 4.2.6.8 and 6.1.1.4'
H H 0.0000 0.0000 'International Tables Vol C Tables 4.2.6.8 and 6.1.1.4'
O O 0.0106 0.0060 'International Tables Vol C Tables 4.2.6.8 and 6.1.1.4'
Na Na 0.0362 0.0249 'International Tables Vol C Tables 4.2.6.8 and 6.1.1.4'
Co Co 0.3494 0.9721 'International Tables Vol C Tables 4.2.6.8 and 6.1.1.4'
U U -9.6767 9.6646 'International Tables Vol C Tables 4.2.6.8 and 6.1.1.4'

loop_
_geom_angle_atom_site_label_1
_geom_angle_atom_site_label_2
_geom_angle_atom_site_label_3
_geom_angle
_geom_angle_site_symmetry_1
_geom_angle_site_symmetry_3
O6 U1 O5 65.28(10) . .
O6 U1 O9 78.28(10) . .
O5 U1 O9 143.55(10) . .
O6 U1 O11 151.34(10) . .
O5 U1 O11 86.06(10) . .
O9 U1 O11 130.37(10) . .
O6 U1 O10 129.58(10) . 2_665
O5 U1 O10 139.15(10) . 2_665
O9 U1 O10 65.84(9) . 2_665
O11 U1 O10 72.49(10) . 2_665
O6 U1 O12 135.55(10) . 2_575
O5 U1 O12 134.85(10) . 2_575
O9 U1 O12 73.56(10) . 2_575
O11 U1 O12 65.72(9) . 2_575
O10 U1 O12 66.42(10) 2_665 2_575
O6 U1 O1 99.00(11) . .
O5 U1 O1 67.15(10) . .
O9 U1 O1 122.49(9) . .
O11 U1 O1 67.92(10) . .
O10 U1 O1 129.71(11) 2_665 .
O12 U1 O1 69.70(11) 2_575 .
O6 U1 O2 65.60(10) . .
O5 U1 O2 100.36(10) . .
O9 U1 O2 63.39(9) . .
O11 U1 O2 123.33(9) . .
O10 U1 O2 120.49(10) 2_665 .
O12 U1 O2 71.19(10) 2_575 .
O1 U1 O2 63.66(9) . .
O6 U1 O4 103.44(10) . 1_655
O5 U1 O4 68.22(10) . 1_655
O9 U1 O4 122.41(9) . 1_655
O11 U1 O4 63.13(10) . 1_655
O10 U1 O4 71.10(10) 2_665 1_655
O12 U1 O4 120.60(10) 2_575 1_655
O1 U1 O4 114.14(9) . 1_655
O2 U1 O4 167.30(10) . 1_655
O6 U1 O3 65.21(11) . 1_655
O5 U1 O3 96.64(11) . 1_655
O9 U1 O3 65.47(10) . 1_655
O11 U1 O3 121.39(10) . 1_655
O10 U1 O3 68.08(11) 2_665 1_655
O12 U1 O3 127.82(11) 2_575 1_655
O1 U1 O3 161.70(11) . 1_655
O2 U1 O3 113.72(9) . 1_655
O4 U1 O3 64.03(9) 1_655 1_655
O6 U1 Na1 50.42(8) . .
O5 U1 Na1 112.11(7) . .
O9 U1 Na1 35.29(7) . .
O11 U1 Na1 154.00(7) . .
O10 U1 Na1 101.09(7) 2_665 .
O12 U1 Na1 88.49(7) 2_575 .
O1 U1 Na1 101.12(7) . .
O2 U1 Na1 37.87(7) . .
O4 U1 Na1 139.88(7) 1_655 .
O3 U1 Na1 76.43(7) 1_655 .
O6 U1 Na1 123.00(8) . 1_565
O5 U1 Na1 62.81(7) . 1_565
O9 U1 Na1 147.29(7) . 1_565
O11 U1 Na1 32.88(7) . 1_565
O10 U1 Na1 81.78(7) 2_665 1_565
O12 U1 Na1 98.43(7) 2_575 1_565
O1 U1 Na1 81.48(7) . 1_565
O2 U1 Na1 145.13(7) . 1_565
O4 U1 Na1 35.07(7) 1_655 1_565
O3 U1 Na1 99.06(7) 1_655 1_565
Na1 U1 Na1 173.08(6) . 1_565
O14 Co1 O14 180.0 . 2_656
O14 Co1 O7 86.05(13) . .
O14 Co1 O7 93.95(13) 2_656 .
O14 Co1 O7 93.95(13) . 2_656
O14 Co1 O7 86.05(13) 2_656 2_656
O7 Co1 O7 180.0 . 2_656
O14 Co1 O13 92.12(15) . 2_656
O14 Co1 O13 87.88(15) 2_656 2_656
O7 Co1 O13 90.21(12) . 2_656
O7 Co1 O13 89.79(12) 2_656 2_656
O14 Co1 O13 87.88(15) . .
O14 Co1 O13 92.12(15) 2_656 .
O7 Co1 O13 89.79(12) . .
O7 Co1 O13 90.21(12) 2_656 .
O13 Co1 O13 180.0 2_656 .
O9 Na1 O11 116.99(13) . 1_545
O9 Na1 O13 133.99(13) . .
O11 Na1 O13 108.55(12) 1_545 .
O9 Na1 O2 66.66(11) . .
O11 Na1 O2 110.37(13) 1_545 .
O13 Na1 O2 92.34(12) . .
O9 Na1 O4 121.82(13) . 1_645
O11 Na1 O4 64.86(10) 1_545 1_645
O13 Na1 O4 82.74(12) . 1_645
O2 Na1 O4 171.28(12) . 1_645
O9 Na1 O6 68.71(10) . .
O11 Na1 O6 164.92(12) 1_545 .
O13 Na1 O6 65.55(10) . .
O2 Na1 O6 57.67(10) . .
O4 Na1 O6 125.55(12) 1_645 .
O9 Na1 U1 37.45(7) . .
O11 Na1 U1 139.29(10) 1_545 .
O13 Na1 U1 100.85(9) . .
O2 Na1 U1 39.67(7) . .
O4 Na1 U1 148.39(10) 1_645 .
O6 Na1 U1 37.72(6) . .
O9 Na1 U1 139.06(10) . 1_545
O11 Na1 U1 33.81(7) 1_545 1_545
O13 Na1 U1 84.53(8) . 1_545
O2 Na1 U1 136.54(10) . 1_545
O4 Na1 U1 36.04(7) 1_645 1_545
O6 Na1 U1 148.76(8) . 1_545
U1 Na1 U1 173.08(6) . 1_545
O9 Na1 H13A 128.0(11) . .
O11 Na1 H13A 108.6(12) 1_545 .
O13 Na1 H13A 18.0(7) . .
O2 Na1 H13A 75.4(7) . .
O4 Na1 H13A 98.9(8) 1_645 .
O6 Na1 H13A 61.2(12) . .
U1 Na1 H13A 91.1(10) . .
U1 Na1 H13A 92.9(11) 1_545 .
O4 C1 O1 126.5(4) . .
O4 C1 C2 117.5(3) . .
O1 C1 C2 116.0(3) . .
O2 C2 O3 127.5(4) . .
O2 C2 C1 116.1(3) . .
O3 C2 C1 116.4(3) . .
O8 C3 O5 126.7(4) . .
O8 C3 C4 120.9(4) . .
O5 C3 C4 112.4(3) . .
O7 C4 O6 125.3(4) . .
O7 C4 C3 120.7(3) . .
O6 C4 C3 114.0(3) . .
O10 C5 O9 126.6(3) . .
O10 C5 C5 117.4(4) . 2_665
O9 C5 C5 116.1(4) . 2_665
O12 C6 O11 126.4(4) . .
O12 C6 C6 118.1(4) . 2_575
O11 C6 C6 115.5(4) . 2_575
C1 O1 U1 121.6(2) . .
C2 O2 Na1 135.6(3) . .
C2 O2 U1 121.7(2) . .
Na1 O2 U1 102.46(11) . .
C2 O3 U1 119.7(2) . 1_455
C1 O4 Na1 129.5(3) . 1_465
C1 O4 U1 120.0(2) . 1_455
Na1 O4 U1 108.89(11) 1_465 1_455
C3 O5 U1 122.9(2) . .
C4 O6 U1 124.6(2) . .
C4 O6 Na1 138.7(3) . .
U1 O6 Na1 91.87(10) . .
C4 O7 Co1 120.7(3) . .
C5 O9 Na1 131.8(2) . .
C5 O9 U1 121.0(2) . .
Na1 O9 U1 107.27(12) . .
C5 O10 U1 119.7(2) . 2_665
C6 O11 Na1 123.9(2) . 1_565
C6 O11 U1 120.2(2) . .
Na1 O11 U1 113.31(12) 1_565 .
C6 O12 U1 118.7(2) . 2_575
Co1 O13 Na1 114.52(15) . .
Co1 O13 H13A 121(4) . .
Na1 O13 H13A 99(4) . .
Co1 O13 H13B 98(4) . .
Na1 O13 H13B 111(4) . .
H13A O13 H13B 114(5) . .
Co1 O14 H14A 121(4) . .
Co1 O14 H14B 123(4) . .
H14A O14 H14B 113(5) . .

loop_
_geom_bond_atom_site_label_1
_geom_bond_atom_site_label_2
_geom_bond_distance
_geom_bond_site_symmetry_2
U1 O6 2.346(3) .
U1 O5 2.400(3) .
U1 O9 2.440(3) .
U1 O11 2.449(3) .
U1 O10 2.465(3) 2_665
U1 O12 2.474(3) 2_575
U1 O1 2.487(3) .
U1 O2 2.505(3) .
U1 O4 2.513(3) 1_655
U1 O3 2.520(3) 1_655
Co1 O14 2.089(4) .
Co1 O14 2.089(4) 2_656
Co1 O7 2.096(3) .
Co1 O7 2.096(3) 2_656
Co1 O13 2.149(3) 2_656
Co1 O13 2.149(3) .
Na1 O9 2.318(3) .
Na1 O11 2.389(3) 1_545
Na1 O13 2.409(4) .
Na1 O2 2.410(3) .
Na1 O4 2.454(3) 1_645
Na1 O6 2.955(3) .
C1 O4 1.254(4) .
C1 O1 1.262(4) .
C1 C2 1.527(6) .
C2 O2 1.249(5) .
C2 O3 1.256(5) .
C3 O8 1.220(5) .
C3 O5 1.285(5) .
C3 C4 1.545(5) .
C4 O7 1.239(5) .
C4 O6 1.271(5) .
C5 O10 1.247(5) .
C5 O9 1.257(5) .
C5 C5 1.540(7) 2_665
C6 O12 1.241(5) .
C6 O11 1.265(5) .
C6 C6 1.542(7) 2_575
O3 U1 2.520(3) 1_455
O4 Na1 2.454(3) 1_465
O4 U1 2.513(3) 1_455
O10 U1 2.465(3) 2_665
O11 Na1 2.389(3) 1_565
O12 U1 2.474(3) 2_575
O13 H13A 0.834(19) .
O13 H13B 0.828(19) .
O14 H14A 0.835(19) .
O14 H14B 0.838(19) .

loop_
_geom_hbond_atom_site_label_D
_geom_hbond_atom_site_label_H
_geom_hbond_atom_site_label_A
_geom_hbond_distance_DH
_geom_hbond_distance_HA
_geom_hbond_distance_DA
_geom_hbond_angle_DHA
_geom_hbond_site_symmetry_A
O13 H13A O8 0.834(19) 1.97(2) 2.782(4) 163(6) 2_566
O14 H14A O1 0.835(19) 1.93(2) 2.746(5) 166(6) 2_566
O13 H13B O5 0.828(19) 1.99(4) 2.735(4) 149(6) 1_545
O14 H14B O3 0.838(19) 2.27(2) 3.099(5) 171(5) 2_556
O14 H14B O6 0.838(19) 2.27(5) 2.769(5) 118(5) 2_656
